data_1500002
loop_
_publ_author_name
'Carmen R. Maldonado'
'Miguel Quir\'os'
'Juan M. Salas'

_publ_contact_author_address
;
     Departamento de Qu\'imica Inorg\'anica
     Facultad de Ciencias
     Universidad de Granada
     18071 Granada
     SPAIN
;
_publ_contact_author_email mquiros@ugr.es
_publ_contact_author_fax 34-58-248526
_publ_contact_author_name 'Miguel Quir\'os'
_publ_contact_author_phone 34-58-240441
_publ_section_title
;
 Chlorocadmate(II) salts of two
 1,2,4-triazolo[1,5-a]pyrimidine derivatives
;
_journal_name_full 'Journal of Molecular Structure'
_journal_page_first 30
_journal_page_last 34
_journal_paper_doi 10.1016/j.molstruc.2007.09.004
_journal_volume 882
_journal_year 2008
_chemical_formula_moiety '2(C7 H9 N4 1+), Cd Cl4 2-, 2(H2 O)'
_chemical_formula_sum 'C14 H22 Cd Cl4 N8 O2'
_chemical_formula_weight 588.60
_chemical_name_systematic
;
 ?
;
_space_group_IT_number 15
_symmetry_cell_setting monoclinic
_symmetry_space_group_name_Hall '-C 2yc'
_symmetry_space_group_name_H-M 'C 1 2/c 1'
_atom_sites_solution_hydrogens geom
_atom_sites_solution_primary heavy
_atom_sites_solution_secondary difmap
_audit_creation_method SHELXL-97
_cell_angle_alpha 90.00
_cell_angle_beta 98.6720(10)
_cell_angle_gamma 90.00
_cell_formula_units_Z 4
_cell_length_a 13.7860(7)
_cell_length_b 9.4013(5)
_cell_length_c 17.6679(9)
_cell_measurement_reflns_used 5409
_cell_measurement_temperature 298(2)
_cell_measurement_theta_max 28.23
_cell_measurement_theta_min 2.33
_cell_volume 2263.7(2)
_computing_cell_refinement 'Bruker SMART (Bruker, 1999)'
_computing_data_collection 'Bruker SMART (Bruker, 1999)'
_computing_data_reduction 'Bruker SAINT (Bruker, 1999)'
_computing_molecular_graphics 'Xtal_GX (Hall & du Boulay, 1997)'
_computing_publication_material 'SHELXL-97 (Sheldrick, 1997)'
_computing_structure_refinement 'SHELXL-97 (Sheldrick, 1997)'
_computing_structure_solution 'SHELXS-97 (Sheldrick, 1990)'
_diffrn_ambient_temperature 298(2)
_diffrn_detector_area_resol_mean 8.26
_diffrn_measured_fraction_theta_full 0.993
_diffrn_measured_fraction_theta_max 0.922
_diffrn_measurement_device_type 'Bruker SMART APEX CCD system'
_diffrn_measurement_method '\f and \w scans'
_diffrn_radiation_monochromator graphite
_diffrn_radiation_source 'fine-focus sealed tube'
_diffrn_radiation_type MoK\a
_diffrn_radiation_wavelength 0.71073
_diffrn_reflns_av_R_equivalents 0.0141
_diffrn_reflns_av_sigmaI/netI 0.0154
_diffrn_reflns_limit_h_max 17
_diffrn_reflns_limit_h_min -10
_diffrn_reflns_limit_k_max 12
_diffrn_reflns_limit_k_min -12
_diffrn_reflns_limit_l_max 19
_diffrn_reflns_limit_l_min -22
_diffrn_reflns_number 6876
_diffrn_reflns_theta_full 27.00
_diffrn_reflns_theta_max 28.23
_diffrn_reflns_theta_min 2.33
_diffrn_standards_decay_% 0
_diffrn_standards_number 372
_exptl_absorpt_coefficient_mu 1.465
_exptl_absorpt_correction_T_max 0.7020
_exptl_absorpt_correction_T_min 0.4942
_exptl_absorpt_correction_type multi-scan
_exptl_absorpt_process_details 'Bruker SADABS (Bruker, 1999)'
_exptl_crystal_colour white
_exptl_crystal_density_diffrn 1.727
_exptl_crystal_density_method 'not measured'
_exptl_crystal_description prism
_exptl_crystal_F_000 1176
_exptl_crystal_size_max 0.54
_exptl_crystal_size_mid 0.39
_exptl_crystal_size_min 0.26
_refine_diff_density_max 0.384
_refine_diff_density_min -0.401
_refine_diff_density_rms 0.087
_refine_ls_extinction_method none
_refine_ls_goodness_of_fit_ref 1.061
_refine_ls_hydrogen_treatment mixed
_refine_ls_matrix_type full
_refine_ls_number_parameters 140
_refine_ls_number_reflns 2585
_refine_ls_number_restraints 2
_refine_ls_restrained_S_all 1.060
_refine_ls_R_factor_all 0.0236
_refine_ls_R_factor_gt 0.0222
_refine_ls_shift/su_max 0.002
_refine_ls_shift/su_mean 0.000
_refine_ls_structure_factor_coef Fsqd
_refine_ls_weighting_details 'calc w=1/[\s^2^(Fo^2^)+(0.0350P)^2^+1.0000P] where P=(Fo^2^+2Fc^2^)/3'
_refine_ls_weighting_scheme calc
_refine_ls_wR_factor_gt 0.0580
_refine_ls_wR_factor_ref 0.0590
_reflns_number_gt 2458
_reflns_number_total 2585
_reflns_threshold_expression >2sigma(I)
_cod_data_source_file cdcl4.cif
_cod_data_source_block cdcl4
_cod_original_sg_symbol_H-M 'C 2/c'
_cod_database_code 1500002

loop_
_symmetry_equiv_pos_as_xyz
'x, y, z'
'-x, y, -z+1/2'
'x+1/2, y+1/2, z'
'-x+1/2, y+1/2, -z+1/2'
'-x, -y, -z'
'x, -y, z-1/2'
'-x+1/2, -y+1/2, -z'
'x+1/2, -y+1/2, z-1/2'

loop_
_atom_site_label
_atom_site_type_symbol
_atom_site_fract_x
_atom_site_fract_y
_atom_site_fract_z
_atom_site_U_iso_or_equiv
_atom_site_adp_type
_atom_site_occupancy
_atom_site_symmetry_multiplicity
_atom_site_calc_flag
_atom_site_refinement_flags
Cd Cd 0.5000 0.469121(18) 0.2500 0.03811(7) Uani 1 2 d S
Cl1 Cl 0.41039(4) 0.59926(5) 0.33803(3) 0.05197(12) Uani 1 1 d .
Cl2 Cl 0.61379(4) 0.31931(5) 0.33901(2) 0.05010(12) Uani 1 1 d .
N1 N 0.17711(12) 0.57490(18) 0.50818(9) 0.0442(3) Uani 1 1 d .
C2 C 0.24991(15) 0.5678(2) 0.46891(11) 0.0461(4) Uani 1 1 d .
H2 H 0.2560 0.6283 0.4282 0.055 Uiso 1 1 d R
N3 N 0.31551(12) 0.46450(15) 0.49324(9) 0.0432(3) Uani 1 1 d .
H3 H 0.3675 0.4436 0.4741 0.052 Uiso 1 1 d R
C3A C 0.28353(12) 0.40057(18) 0.55332(9) 0.0374(3) Uani 1 1 d .
N4 N 0.32303(11) 0.29319(16) 0.59543(9) 0.0424(3) Uani 1 1 d .
C5 C 0.27373(14) 0.25528(19) 0.65189(10) 0.0423(4) Uani 1 1 d .
C51 C 0.31528(17) 0.1361(2) 0.70221(12) 0.0576(5) Uani 1 1 d .
H51 H 0.3800 0.1140 0.6918 0.069 Uiso 1 1 d R
H52 H 0.2740 0.0538 0.6924 0.069 Uiso 1 1 d R
H53 H 0.3187 0.1635 0.7549 0.069 Uiso 1 1 d R
C6 C 0.18627(13) 0.3231(2) 0.66399(10) 0.0436(4) Uani 1 1 d .
H6 H 0.1552 0.2939 0.7046 0.052 Uiso 1 1 d R
C7 C 0.14607(12) 0.4299(2) 0.61776(10) 0.0388(3) Uani 1 1 d .
C71 C 0.05215(15) 0.5049(2) 0.62183(13) 0.0500(4) Uani 1 1 d .
H71 H 0.0644 0.6047 0.6299 0.060 Uiso 1 1 d R
H72 H 0.0228 0.4671 0.6635 0.060 Uiso 1 1 d R
H73 H 0.0084 0.4912 0.5747 0.060 Uiso 1 1 d R
N8 N 0.19914(11) 0.46799(14) 0.56167(8) 0.0364(3) Uani 1 1 d .
O1W O 0.47990(12) 0.31988(19) 0.47678(9) 0.0599(4) Uani 1 1 d D
H11W H 0.5209(15) 0.317(3) 0.4485(13) 0.072 Uiso 1 1 d D
H12W H 0.5057(18) 0.308(3) 0.5211(7) 0.072 Uiso 1 1 d D

loop_
_atom_site_aniso_label
_atom_site_aniso_U_11
_atom_site_aniso_U_22
_atom_site_aniso_U_33
_atom_site_aniso_U_23
_atom_site_aniso_U_13
_atom_site_aniso_U_12
Cd 0.04052(11) 0.04028(11) 0.03381(10) 0.000 0.00647(7) 0.000
Cl1 0.0594(3) 0.0525(3) 0.0468(2) -0.00343(19) 0.0171(2) 0.0086(2)
Cl2 0.0540(3) 0.0583(3) 0.0374(2) 0.00377(18) 0.00498(18) 0.0153(2)
N1 0.0504(9) 0.0440(8) 0.0379(7) 0.0037(6) 0.0051(6) -0.0013(7)
C2 0.0564(11) 0.0444(9) 0.0386(9) 0.0010(7) 0.0110(8) -0.0056(8)
N3 0.0459(8) 0.0450(9) 0.0410(8) -0.0032(6) 0.0139(6) -0.0060(6)
C3A 0.0377(8) 0.0394(8) 0.0352(8) -0.0059(6) 0.0052(6) -0.0066(7)
N4 0.0412(8) 0.0433(8) 0.0419(8) -0.0027(6) 0.0040(6) -0.0013(6)
C5 0.0488(9) 0.0396(9) 0.0364(8) -0.0024(7) -0.0001(7) -0.0064(7)
C51 0.0693(13) 0.0505(11) 0.0496(11) 0.0055(9) -0.0026(9) 0.0035(10)
C6 0.0472(9) 0.0478(10) 0.0364(8) -0.0001(7) 0.0083(7) -0.0085(8)
C7 0.0379(8) 0.0433(8) 0.0355(8) -0.0057(7) 0.0064(6) -0.0088(7)
C71 0.0426(10) 0.0560(11) 0.0531(11) -0.0050(9) 0.0128(8) -0.0003(8)
N8 0.0371(7) 0.0384(7) 0.0331(7) -0.0020(5) 0.0034(5) -0.0042(5)
O1W 0.0581(9) 0.0718(10) 0.0503(8) -0.0008(7) 0.0101(6) 0.0116(8)

loop_
_atom_type_symbol
_atom_type_description
_atom_type_scat_dispersion_real
_atom_type_scat_dispersion_imag
_atom_type_scat_source
C C 0.0033 0.0016 'International Tables Vol C Tables 4.2.6.8 and 6.1.1.4'
H H 0.0000 0.0000 'International Tables Vol C Tables 4.2.6.8 and 6.1.1.4'
N N 0.0061 0.0033 'International Tables Vol C Tables 4.2.6.8 and 6.1.1.4'
O O 0.0106 0.0060 'International Tables Vol C Tables 4.2.6.8 and 6.1.1.4'
Cl Cl 0.1484 0.1585 'International Tables Vol C Tables 4.2.6.8 and 6.1.1.4'
Cd Cd -0.8075 1.2024 'International Tables Vol C Tables 4.2.6.8 and 6.1.1.4'

loop_
_geom_angle_atom_site_label_1
_geom_angle_atom_site_label_2
_geom_angle_atom_site_label_3
_geom_angle
_geom_angle_site_symmetry_1
_geom_angle_site_symmetry_3
Cl1 Cd Cl1 120.18(3) 2_655 .
Cl1 Cd Cl2 110.712(17) 2_655 .
Cl1 Cd Cl2 102.217(16) . .
Cl1 Cd Cl2 102.215(16) 2_655 2_655
Cl1 Cd Cl2 110.712(18) . 2_655
Cl2 Cd Cl2 110.94(3) . 2_655
C2 N1 N8 102.66(16) . .
N1 C2 N3 113.49(17) . .
N1 C2 H2 123.1 . .
N3 C2 H2 123.4 . .
C3A N3 C2 106.72(16) . .
C3A N3 H3 126.6 . .
C2 N3 H3 126.6 . .
N4 C3A N3 128.81(16) . .
N4 C3A N8 125.79(16) . .
N3 C3A N8 105.39(15) . .
C3A N4 C5 114.26(15) . .
N4 C5 C6 122.39(16) . .
N4 C5 C51 116.90(18) . .
C6 C5 C51 120.71(18) . .
C5 C51 H51 109.4 . .
C5 C51 H52 109.5 . .
H51 C51 H52 109.5 . .
C5 C51 H53 109.5 . .
H51 C51 H53 109.5 . .
H52 C51 H53 109.5 . .
C7 C6 C5 121.61(17) . .
C7 C6 H6 119.2 . .
C5 C6 H6 119.2 . .
C6 C7 N8 114.55(16) . .
C6 C7 C71 126.97(17) . .
N8 C7 C71 118.47(17) . .
C7 C71 H71 109.6 . .
C7 C71 H72 109.4 . .
H71 C71 H72 109.5 . .
C7 C71 H73 109.4 . .
H71 C71 H73 109.5 . .
H72 C71 H73 109.5 . .
C3A N8 C7 121.34(15) . .
C3A N8 N1 111.74(14) . .
C7 N8 N1 126.91(15) . .
H11W O1W H12W 110(3) . .

loop_
_geom_bond_atom_site_label_1
_geom_bond_atom_site_label_2
_geom_bond_distance
_geom_bond_site_symmetry_2
Cd Cl1 2.4538(5) 2_655
Cd Cl1 2.4539(5) .
Cd Cl2 2.4846(4) .
Cd Cl2 2.4847(4) 2_655
N1 C2 1.305(2) .
N1 N8 1.382(2) .
C2 N3 1.352(3) .
C2 H2 0.9300 .
N3 C3A 1.350(2) .
N3 H3 0.8600 .
C3A N4 1.322(2) .
C3A N8 1.352(2) .
N4 C5 1.337(2) .
C5 C6 1.408(3) .
C5 C51 1.490(3) .
C51 H51 0.9600 .
C51 H52 0.9600 .
C51 H53 0.9601 .
C6 C7 1.359(3) .
C6 H6 0.9300 .
C7 N8 1.365(2) .
C7 C71 1.486(3) .
C71 H71 0.9600 .
C71 H72 0.9600 .
C71 H73 0.9600 .
O1W H11W 0.809(10) .
O1W H12W 0.817(10) .

loop_
_geom_hbond_atom_site_label_D
_geom_hbond_atom_site_label_H
_geom_hbond_atom_site_label_A
_geom_hbond_distance_DH
_geom_hbond_distance_HA
_geom_hbond_distance_DA
_geom_hbond_angle_DHA
O1W H11W Cl2 0.809(10) 2.476(12) 3.2692(17) 167(3)
N3 H3 O1W 0.86 1.93 2.696(2) 147.3
